data_4335053
loop_
_publ_author_name
'Peter Comba'
'Michael Morgen'
'Hubert Wadepohl'

_publ_section_title
;
 Tuning of the Properties of Transition-Metal Bispidine Complexes by
 Variation of the Basicity of the Aromatic Donor Groups
;
_journal_name_full 'Inorganic Chemistry'
_journal_page_first 6481
_journal_page_last 6501
_journal_paper_doi 10.1021/ic4004214
_journal_volume 52
_journal_year 2013
_chemical_formula_sum 'C22 H25 N3 O7'
_chemical_formula_weight 443.45
_space_group_IT_number 14
_symmetry_cell_setting monoclinic
_symmetry_Int_Tables_number 14
_symmetry_space_group_name_Hall '-P 2ybc'
_symmetry_space_group_name_H-M 'P 1 21/c 1'
_atom_sites_solution_hydrogens geom
_atom_sites_solution_primary dual
_atom_sites_solution_secondary difmap
_audit_block_code co_mimo12
_audit_creation_method SHELXL-97
_cell_angle_alpha 90.00
_cell_angle_beta 92.933(9)
_cell_angle_gamma 90.00
_cell_formula_units_Z 4
_cell_length_a 12.059(6)
_cell_length_b 9.582(5)
_cell_length_c 18.499(9)
_cell_measurement_reflns_used 8181
_cell_measurement_temperature 100(2)
_cell_measurement_theta_max 32.15
_cell_measurement_theta_min 2.39
_cell_volume 2134.7(19)
_computing_cell_refinement
;
SAINT (Bruker AXS, 1997-2008). Includes estimated systematic errors
 of the unit cell constants from Monte Carlo simulations.
;
_computing_data_collection 'SMART-5.631 (Bruker AXS, 2003)'
_computing_data_reduction 'SAINT (Bruker AXS, 1997-2008); SADABS (Bruker AXS, 2008)'
_computing_publication_material 'SHELXL-97 (Sheldrick, 1997)'
_computing_structure_refinement 'SHELXL-97 (Sheldrick, 1997)'
_computing_structure_solution 'SUPERFLIP (Palatinus, 2007-2009)'
_diffrn_ambient_environment 'perfluoro polyether oil'
_diffrn_ambient_temperature 100(2)
_diffrn_detector 'CCD plate'
_diffrn_detector_area_resol_mean 8.19
_diffrn_detector_type CCD-PXL-KAF2
_diffrn_measured_fraction_theta_full 0.992
_diffrn_measured_fraction_theta_max 0.993
_diffrn_measurement_device 'three-circle diffractometer'
_diffrn_measurement_device_type 'Bruker AXS Smart 1000'
_diffrn_measurement_method '\f- and \w-scans'
_diffrn_measurement_specimen_support 'polyimid foil'
_diffrn_radiation_monochromator graphite
_diffrn_radiation_probe x-ray
_diffrn_radiation_type MoK\a
_diffrn_radiation_wavelength 0.71073
_diffrn_reflns_av_R_equivalents 0.0545
_diffrn_reflns_av_sigmaI/netI 0.0358
_diffrn_reflns_limit_h_max 17
_diffrn_reflns_limit_h_min -17
_diffrn_reflns_limit_k_max 14
_diffrn_reflns_limit_k_min 0
_diffrn_reflns_limit_l_max 27
_diffrn_reflns_limit_l_min 0
_diffrn_reflns_number 53610
_diffrn_reflns_theta_full 31.51
_diffrn_reflns_theta_max 31.51
_diffrn_reflns_theta_min 1.69
_diffrn_source 'fine-focus sealed tube'
_exptl_absorpt_coefficient_mu 0.104
_exptl_absorpt_correction_T_max 0.8623
_exptl_absorpt_correction_T_min 0.8211
_exptl_absorpt_correction_type multi-scan
_exptl_absorpt_process_details
;
multi-scan from symmetry-related measurements (Blessing 1995)
SADABS (Sheldrick & Bruker AXS, 2004-2008)
;
_exptl_crystal_colour colourless
_exptl_crystal_density_diffrn 1.380
_exptl_crystal_description irregular
_exptl_crystal_F_000 936
_exptl_crystal_size_max 0.16
_exptl_crystal_size_mid 0.16
_exptl_crystal_size_min 0.13
_refine_diff_density_max 0.486
_refine_diff_density_min -0.368
_refine_diff_density_rms 0.062
_refine_ls_abs_structure_details 'Flack H D (1983), Acta Cryst. A39, 876-881'
_refine_ls_extinction_method none
_refine_ls_goodness_of_fit_ref 1.015
_refine_ls_hydrogen_treatment mixed
_refine_ls_matrix_type full
_refine_ls_number_parameters 322
_refine_ls_number_reflns 7059
_refine_ls_number_restraints 0
_refine_ls_restrained_S_all 1.015
_refine_ls_R_factor_all 0.0722
_refine_ls_R_factor_gt 0.0470
_refine_ls_shift/su_max 0.000
_refine_ls_shift/su_mean 0.000
_refine_ls_structure_factor_coef Fsqd
_refine_ls_weighting_details 'calc w=1/[\s^2^(Fo^2^)+(0.0593P)^2^+1.0984P] where P=(Fo^2^+2Fc^2^)/3'
_refine_ls_weighting_scheme calc
_refine_ls_wR_factor_gt 0.1134
_refine_ls_wR_factor_ref 0.1289
_reflns_number_gt 5192
_reflns_number_total 7059
_reflns_threshold_expression >2sigma(I)
_cod_data_source_file ic4004214_si_002_4.cif
_cod_data_source_block co_mimo12
_cod_original_cell_volume 2134.9(19)
_cod_original_sg_symbol_H-M 'P 21/c'
_cod_database_code 4335053
_audit_block_refno 1208

loop_
_symmetry_equiv_pos_as_xyz
'x, y, z'
'-x, y+1/2, -z+1/2'
'-x, -y, -z'
'x, -y-1/2, z-1/2'

loop_
_atom_site_label
_atom_site_type_symbol
_atom_site_fract_x
_atom_site_fract_y
_atom_site_fract_z
_atom_site_U_iso_or_equiv
_atom_site_adp_type
_atom_site_occupancy
_atom_site_symmetry_multiplicity
_atom_site_calc_flag
_atom_site_refinement_flags
O1 O 0.36454(8) 0.02654(10) 0.25353(5) 0.01828(19) Uani 1 1 d .
O2 O 0.44535(8) -0.17609(10) 0.22570(5) 0.01896(19) Uani 1 1 d .
O3 O 0.54514(7) 0.22132(10) 0.02034(5) 0.01861(19) Uani 1 1 d .
O4 O 0.39500(7) 0.29562(10) -0.04561(5) 0.01772(19) Uani 1 1 d .
O5 O 0.51857(7) 0.01414(10) 0.10659(5) 0.01680(18) Uani 1 1 d .
H5 H 0.5550 0.0721 0.0833 0.025 Uiso 1 1 calc R
O6 O -0.16325(8) -0.11533(11) 0.16891(6) 0.0248(2) Uani 1 1 d .
O7 O -0.08605(8) 0.39585(11) 0.07656(6) 0.0256(2) Uani 1 1 d .
N1 N 0.18295(8) 0.01757(11) 0.05002(6) 0.0142(2) Uani 1 1 d .
N2 N 0.17255(9) -0.18939(12) 0.21355(6) 0.0184(2) Uani 1 1 d .
N3 N 0.25813(9) 0.37244(12) 0.08207(6) 0.0183(2) Uani 1 1 d .
C1 C 0.33763(10) -0.06418(13) 0.13280(6) 0.0136(2) Uani 1 1 d .
H1 H 0.3418(13) -0.1598(17) 0.1132(9) 0.016 Uiso 1 1 d .
C2 C 0.21791(10) -0.01067(13) 0.12554(6) 0.0137(2) Uani 1 1 d .
H2 H 0.2198(13) 0.0818(17) 0.1525(9) 0.016 Uiso 1 1 d .
C4 C 0.24404(9) 0.13919(13) 0.02512(6) 0.0137(2) Uani 1 1 d .
H4 H 0.2318(13) 0.1418(17) -0.0285(9) 0.016 Uiso 1 1 d .
C5 C 0.36744(9) 0.12838(13) 0.04313(6) 0.0139(2) Uani 1 1 d .
C6 C 0.40937(9) 0.03287(13) 0.09096(6) 0.0135(2) Uani 1 1 d .
C7 C 0.19288(10) -0.10416(14) 0.00277(7) 0.0174(2) Uani 1 1 d .
H7A H 0.2715 -0.1269 -0.0014 0.026 Uiso 1 1 calc R
H7B H 0.1591 -0.0830 -0.0453 0.026 Uiso 1 1 calc R
H7C H 0.1547 -0.1839 0.0234 0.026 Uiso 1 1 calc R
C8 C 0.38141(10) -0.06525(13) 0.21109(7) 0.0143(2) Uani 1 1 d .
C9 C 0.49588(13) -0.18042(16) 0.29828(7) 0.0262(3) Uani 1 1 d .
H9A H 0.5451 -0.2617 0.3032 0.039 Uiso 1 1 calc R
H9B H 0.4378 -0.1875 0.3333 0.039 Uiso 1 1 calc R
H9C H 0.5390 -0.0950 0.3076 0.039 Uiso 1 1 calc R
C10 C 0.44434(10) 0.21779(13) 0.00609(6) 0.0141(2) Uani 1 1 d .
C11 C 0.46570(11) 0.38701(15) -0.08498(7) 0.0207(3) Uani 1 1 d .
H11A H 0.5056 0.3324 -0.1201 0.031 Uiso 1 1 calc R
H11B H 0.5192 0.4326 -0.0510 0.031 Uiso 1 1 calc R
H11C H 0.4202 0.4580 -0.1105 0.031 Uiso 1 1 calc R
C12 C 0.13414(10) -0.09947(13) 0.16273(7) 0.0151(2) Uani 1 1 d .
C13 C 0.02214(10) -0.07631(14) 0.14685(7) 0.0188(2) Uani 1 1 d .
H13 H -0.0031(14) -0.0087(18) 0.1089(9) 0.023 Uiso 1 1 d .
C14 C -0.05577(10) -0.14488(14) 0.18706(7) 0.0180(2) Uani 1 1 d .
C15 C -0.01786(11) -0.23597(15) 0.24136(7) 0.0205(3) Uani 1 1 d .
H15 H -0.0690(15) -0.2863(19) 0.2718(9) 0.025 Uiso 1 1 d .
C16 C 0.09599(12) -0.25509(15) 0.25132(7) 0.0215(3) Uani 1 1 d .
H16 H 0.1259(15) -0.3223(19) 0.2879(10) 0.026 Uiso 1 1 d .
C17 C -0.24746(12) -0.18138(17) 0.20881(8) 0.0266(3) Uani 1 1 d .
H17A H -0.3208 -0.1498 0.1902 0.040 Uiso 1 1 calc R
H17B H -0.2371 -0.1566 0.2601 0.040 Uiso 1 1 calc R
H17C H -0.2421 -0.2829 0.2034 0.040 Uiso 1 1 calc R
C18 C 0.19168(10) 0.27116(13) 0.05489(6) 0.0145(2) Uani 1 1 d .
C19 C 0.07690(10) 0.27996(14) 0.05194(7) 0.0173(2) Uani 1 1 d .
H19 H 0.0331(14) 0.2047(18) 0.0320(9) 0.021 Uiso 1 1 d .
C20 C 0.02617(10) 0.39761(14) 0.07912(7) 0.0182(2) Uani 1 1 d .
C21 C 0.09326(11) 0.50479(14) 0.10649(8) 0.0209(3) Uani 1 1 d .
H21 H 0.0668(14) 0.5878(19) 0.1256(10) 0.025 Uiso 1 1 d .
C22 C 0.20721(11) 0.48643(14) 0.10621(8) 0.0214(3) Uani 1 1 d .
H22 H 0.2568(15) 0.5587(19) 0.1260(10) 0.026 Uiso 1 1 d .
C23 C -0.14157(12) 0.50885(16) 0.11006(9) 0.0298(3) Uani 1 1 d .
H23A H -0.1232 0.5966 0.0863 0.045 Uiso 1 1 calc R
H23B H -0.1175 0.5136 0.1614 0.045 Uiso 1 1 calc R
H23C H -0.2220 0.4937 0.1055 0.045 Uiso 1 1 calc R

loop_
_atom_site_aniso_label
_atom_site_aniso_U_11
_atom_site_aniso_U_22
_atom_site_aniso_U_33
_atom_site_aniso_U_23
_atom_site_aniso_U_13
_atom_site_aniso_U_12
O1 0.0220(4) 0.0157(4) 0.0170(4) -0.0028(3) -0.0010(3) 0.0027(3)
O2 0.0246(5) 0.0173(4) 0.0148(4) 0.0013(3) -0.0008(3) 0.0074(4)
O3 0.0136(4) 0.0216(5) 0.0207(4) 0.0019(4) 0.0015(3) -0.0012(3)
O4 0.0167(4) 0.0201(5) 0.0165(4) 0.0048(3) 0.0017(3) 0.0001(3)
O5 0.0119(4) 0.0194(4) 0.0190(4) 0.0019(3) 0.0002(3) 0.0014(3)
O6 0.0144(4) 0.0301(5) 0.0301(5) 0.0070(4) 0.0045(4) -0.0025(4)
O7 0.0144(4) 0.0262(5) 0.0362(6) -0.0065(4) 0.0014(4) 0.0055(4)
N1 0.0142(4) 0.0147(5) 0.0137(5) 0.0000(4) 0.0001(4) -0.0011(4)
N2 0.0191(5) 0.0171(5) 0.0190(5) 0.0025(4) -0.0003(4) -0.0017(4)
N3 0.0170(5) 0.0164(5) 0.0213(5) -0.0003(4) 0.0006(4) -0.0007(4)
C1 0.0136(5) 0.0139(5) 0.0132(5) 0.0001(4) -0.0004(4) 0.0006(4)
C2 0.0132(5) 0.0138(5) 0.0142(5) 0.0004(4) 0.0009(4) 0.0003(4)
C4 0.0121(5) 0.0154(5) 0.0135(5) 0.0011(4) -0.0005(4) 0.0001(4)
C5 0.0123(5) 0.0158(5) 0.0137(5) -0.0001(4) 0.0010(4) -0.0001(4)
C6 0.0128(5) 0.0145(5) 0.0131(5) -0.0021(4) 0.0010(4) 0.0005(4)
C7 0.0166(5) 0.0181(6) 0.0174(6) -0.0027(5) -0.0014(4) -0.0001(4)
C8 0.0144(5) 0.0131(5) 0.0155(5) 0.0016(4) 0.0006(4) -0.0002(4)
C9 0.0355(8) 0.0272(7) 0.0154(6) 0.0026(5) -0.0038(5) 0.0134(6)
C10 0.0150(5) 0.0147(5) 0.0128(5) -0.0013(4) 0.0020(4) 0.0008(4)
C11 0.0219(6) 0.0210(6) 0.0197(6) 0.0056(5) 0.0045(5) -0.0019(5)
C12 0.0155(5) 0.0137(5) 0.0161(5) -0.0006(4) 0.0016(4) -0.0010(4)
C13 0.0163(5) 0.0189(6) 0.0215(6) 0.0041(5) 0.0026(5) -0.0005(5)
C14 0.0161(5) 0.0176(6) 0.0205(6) -0.0018(5) 0.0036(4) -0.0031(4)
C15 0.0223(6) 0.0201(6) 0.0194(6) 0.0015(5) 0.0045(5) -0.0056(5)
C16 0.0243(6) 0.0212(6) 0.0189(6) 0.0044(5) 0.0003(5) -0.0036(5)
C17 0.0187(6) 0.0342(8) 0.0277(7) 0.0002(6) 0.0085(5) -0.0077(6)
C18 0.0145(5) 0.0152(5) 0.0137(5) 0.0025(4) 0.0008(4) 0.0009(4)
C19 0.0147(5) 0.0175(6) 0.0196(6) 0.0004(5) -0.0010(4) 0.0004(4)
C20 0.0151(5) 0.0202(6) 0.0192(6) 0.0015(5) 0.0003(4) 0.0037(4)
C21 0.0218(6) 0.0167(6) 0.0244(6) -0.0004(5) 0.0016(5) 0.0033(5)
C22 0.0206(6) 0.0165(6) 0.0270(7) -0.0025(5) 0.0005(5) -0.0020(5)
C23 0.0231(7) 0.0265(7) 0.0404(9) -0.0043(6) 0.0060(6) 0.0092(6)

loop_
_atom_type_symbol
_atom_type_description
_atom_type_scat_dispersion_real
_atom_type_scat_dispersion_imag
_atom_type_scat_source
C C 0.0033 0.0016 'International Tables Vol C Tables 4.2.6.8 and 6.1.1.4'
H H 0.0000 0.0000 'International Tables Vol C Tables 4.2.6.8 and 6.1.1.4'
N N 0.0061 0.0033 'International Tables Vol C Tables 4.2.6.8 and 6.1.1.4'
O O 0.0106 0.0060 'International Tables Vol C Tables 4.2.6.8 and 6.1.1.4'

loop_
_geom_angle_atom_site_label_1
_geom_angle_atom_site_label_2
_geom_angle_atom_site_label_3
_geom_angle
C8 O2 C9 115.04(10)
C10 O4 C11 116.66(10)
C6 O5 H5 109.5
C14 O6 C17 118.37(12)
C20 O7 C23 117.72(11)
C2 N1 C4 108.80(9)
C2 N1 C7 113.18(10)
C4 N1 C7 112.80(10)
C12 N2 C16 116.38(12)
C18 N3 C22 116.09(12)
C6 C1 C8 108.25(10)
C6 C1 C2 108.13(10)
C8 C1 C2 111.51(10)
C6 C1 H1 110.0(9)
C8 C1 H1 108.8(9)
C2 C1 H1 110.1(9)
N1 C2 C12 111.82(10)
N1 C2 C1 111.70(10)
C12 C2 C1 114.85(10)
N1 C2 H2 107.8(9)
C12 C2 H2 105.4(9)
C1 C2 H2 104.6(9)
N1 C4 C5 112.41(10)
N1 C4 C18 108.72(10)
C5 C4 C18 113.41(10)
N1 C4 H4 106.4(9)
C5 C4 H4 108.4(9)
C18 C4 H4 107.2(9)
C6 C5 C10 118.63(11)
C6 C5 C4 121.42(11)
C10 C5 C4 119.89(11)
O5 C6 C5 124.02(11)
O5 C6 C1 112.82(10)
C5 C6 C1 123.16(11)
N1 C7 H7A 109.5
N1 C7 H7B 109.5
H7A C7 H7B 109.5
N1 C7 H7C 109.5
H7A C7 H7C 109.5
H7B C7 H7C 109.5
O1 C8 O2 124.47(12)
O1 C8 C1 123.79(11)
O2 C8 C1 111.64(10)
O2 C9 H9A 109.5
O2 C9 H9B 109.5
H9A C9 H9B 109.5
O2 C9 H9C 109.5
H9A C9 H9C 109.5
H9B C9 H9C 109.5
O3 C10 O4 122.65(11)
O3 C10 C5 124.05(11)
O4 C10 C5 113.30(11)
O4 C11 H11A 109.5
O4 C11 H11B 109.5
H11A C11 H11B 109.5
O4 C11 H11C 109.5
H11A C11 H11C 109.5
H11B C11 H11C 109.5
N2 C12 C13 123.36(11)
N2 C12 C2 117.76(11)
C13 C12 C2 118.68(11)
C12 C13 C14 119.23(12)
C12 C13 H13 121.0(10)
C14 C13 H13 119.7(10)
O6 C14 C15 125.90(12)
O6 C14 C13 115.66(12)
C15 C14 C13 118.44(12)
C16 C15 C14 117.73(12)
C16 C15 H15 120.3(10)
C14 C15 H15 122.0(10)
N2 C16 C15 124.81(13)
N2 C16 H16 115.2(10)
C15 C16 H16 120.0(10)
O6 C17 H17A 109.5
O6 C17 H17B 109.5
H17A C17 H17B 109.5
O6 C17 H17C 109.5
H17A C17 H17C 109.5
H17B C17 H17C 109.5
N3 C18 C19 123.22(12)
N3 C18 C4 118.96(11)
C19 C18 C4 117.82(11)
C18 C19 C20 119.54(12)
C18 C19 H19 120.0(10)
C20 C19 H19 120.5(10)
O7 C20 C21 125.89(12)
O7 C20 C19 115.84(12)
C21 C20 C19 118.27(12)
C22 C21 C20 117.69(13)
C22 C21 H21 117.9(11)
C20 C21 H21 124.4(11)
N3 C22 C21 125.16(13)
N3 C22 H22 114.9(11)
C21 C22 H22 119.9(11)
O7 C23 H23A 109.5
O7 C23 H23B 109.5
H23A C23 H23B 109.5
O7 C23 H23C 109.5
H23A C23 H23C 109.5
H23B C23 H23C 109.5

loop_
_geom_bond_atom_site_label_1
_geom_bond_atom_site_label_2
_geom_bond_distance
O1 C8 1.2031(16)
O2 C8 1.3320(16)
O2 C9 1.4465(17)
O3 C10 1.2310(16)
O4 C10 1.3292(15)
O4 C11 1.4449(16)
O5 C6 1.3457(15)
O5 H5 0.8400
O6 C14 1.3522(17)
O6 C17 1.4329(17)
O7 C20 1.3519(17)
O7 C23 1.4308(18)
N1 C2 1.4638(17)
N1 C4 1.4655(16)
N1 C7 1.4661(17)
N2 C12 1.3401(17)
N2 C16 1.3428(17)
N3 C18 1.3400(17)
N3 C22 1.3408(18)
C1 C6 1.5102(17)
C1 C8 1.5161(18)
C1 C2 1.5315(18)
C1 H1 0.988(17)
C2 C12 1.5129(17)
C2 H2 1.017(16)
C4 C5 1.5118(18)
C4 C18 1.5286(18)
C4 H4 0.995(16)
C5 C6 1.3529(17)
C5 C10 1.4590(17)
C7 H7A 0.9800
C7 H7B 0.9800
C7 H7C 0.9800
C9 H9A 0.9800
C9 H9B 0.9800
C9 H9C 0.9800
C11 H11A 0.9800
C11 H11B 0.9800
C11 H11C 0.9800
C12 C13 1.3854(19)
C13 C14 1.3925(18)
C13 H13 0.992(18)
C14 C15 1.390(2)
C15 C16 1.388(2)
C15 H15 0.983(18)
C16 H16 0.989(18)
C17 H17A 0.9800
C17 H17B 0.9800
C17 H17C 0.9800
C18 C19 1.3850(18)
C19 C20 1.3891(19)
C19 H19 0.957(17)
C20 C21 1.387(2)
C21 C22 1.386(2)
C21 H21 0.933(18)
C22 H22 0.973(18)
C23 H23A 0.9800
C23 H23B 0.9800
C23 H23C 0.9800

loop_
_geom_torsion_atom_site_label_1
_geom_torsion_atom_site_label_2
_geom_torsion_atom_site_label_3
_geom_torsion_atom_site_label_4
_geom_torsion
C4 N1 C2 C12 160.51(10)
C7 N1 C2 C12 -73.26(13)
C4 N1 C2 C1 -69.21(12)
C7 N1 C2 C1 57.02(13)
C6 C1 C2 N1 49.50(13)
C8 C1 C2 N1 168.39(10)
C6 C1 C2 C12 178.19(10)
C8 C1 C2 C12 -62.91(14)
C2 N1 C4 C5 48.66(13)
C7 N1 C4 C5 -77.78(13)
C2 N1 C4 C18 -77.75(12)
C7 N1 C4 C18 155.81(10)
N1 C4 C5 C6 -14.12(16)
C18 C4 C5 C6 109.72(13)
N1 C4 C5 C10 162.98(10)
C18 C4 C5 C10 -73.18(14)
C10 C5 C6 O5 -0.33(18)
C4 C5 C6 O5 176.81(11)
C10 C5 C6 C1 179.48(11)
C4 C5 C6 C1 -3.38(18)
C8 C1 C6 O5 45.22(13)
C2 C1 C6 O5 166.16(10)
C8 C1 C6 C5 -134.61(12)
C2 C1 C6 C5 -13.67(16)
C9 O2 C8 O1 -0.17(18)
C9 O2 C8 C1 176.44(11)
C6 C1 C8 O1 77.60(15)
C2 C1 C8 O1 -41.22(16)
C6 C1 C8 O2 -99.03(12)
C2 C1 C8 O2 142.15(10)
C11 O4 C10 O3 -0.33(17)
C11 O4 C10 C5 -179.90(10)
C6 C5 C10 O3 -7.10(19)
C4 C5 C10 O3 175.72(11)
C6 C5 C10 O4 172.47(11)
C4 C5 C10 O4 -4.72(16)
C16 N2 C12 C13 -2.11(19)
C16 N2 C12 C2 172.66(11)
N1 C2 C12 N2 146.82(11)
C1 C2 C12 N2 18.19(16)
N1 C2 C12 C13 -38.16(15)
C1 C2 C12 C13 -166.79(11)
N2 C12 C13 C14 2.6(2)
C2 C12 C13 C14 -172.10(12)
C17 O6 C14 C15 0.6(2)
C17 O6 C14 C13 -179.33(12)
C12 C13 C14 O6 179.13(12)
C12 C13 C14 C15 -0.8(2)
O6 C14 C15 C16 178.85(13)
C13 C14 C15 C16 -1.2(2)
C12 N2 C16 C15 -0.1(2)
C14 C15 C16 N2 1.8(2)
C22 N3 C18 C19 -0.72(18)
C22 N3 C18 C4 178.93(11)
N1 C4 C18 N3 136.71(11)
C5 C4 C18 N3 10.88(16)
N1 C4 C18 C19 -43.62(14)
C5 C4 C18 C19 -169.45(11)
N3 C18 C19 C20 -0.99(19)
C4 C18 C19 C20 179.35(11)
C23 O7 C20 C21 -5.3(2)
C23 O7 C20 C19 174.27(13)
C18 C19 C20 O7 -177.71(12)
C18 C19 C20 C21 1.93(19)
O7 C20 C21 C22 178.42(13)
C19 C20 C21 C22 -1.19(19)
C18 N3 C22 C21 1.5(2)
C20 C21 C22 N3 -0.6(2)
